data_7121106
loop_
_publ_author_name
'Yang, Yuan'
'Song, Ren-Jie'
'Li, Yang'
'Ouyang, Xuan-Hui'
'Li, Jin-Heng'
'He, De-Liang'

_publ_section_title
;
 Oxidative radical divergent Si-incorporation: facile access to
 Si-containing heterocycles.
;
_journal_issue 12
_journal_name_full 'Chemical communications (Cambridge, England)'
_journal_page_first 1441
_journal_page_last 1444
_journal_paper_doi 10.1039/c7cc08964c
_journal_volume 54
_journal_year 2018
_chemical_formula_sum 'C29 H39 N O Si'
_chemical_formula_weight 445.70
_space_group_IT_number 2
_space_group_name_Hall '-P 1'
_space_group_name_H-M_alt 'P -1'
_symmetry_cell_setting triclinic
_symmetry_space_group_name_Hall '-P 1'
_symmetry_space_group_name_H-M 'P -1'
_atom_sites_solution_hydrogens geom
_atom_sites_solution_primary direct
_atom_sites_solution_secondary difmap
_audit_block_doi 10.5517/ccdc.csd.cc1pppjl
_audit_creation_method SHELXL-97
_audit_update_record
;
2017-08-20 deposited with the CCDC.
2018-01-05 downloaded from the CCDC.
;
_cell_angle_alpha 112.290(6)
_cell_angle_beta 104.243(8)
_cell_angle_gamma 97.077(9)
_cell_formula_units_Z 2
_cell_length_a 10.342(12)
_cell_length_b 10.946(6)
_cell_length_c 13.488(7)
_cell_measurement_reflns_used 5176
_cell_measurement_temperature 296(2)
_cell_measurement_theta_max 27.51
_cell_measurement_theta_min 2.57
_cell_volume 1328.9(18)
_computing_cell_refinement 'Bruker SAINT'
_computing_data_collection 'Bruker APEX2'
_computing_data_reduction 'Bruker SAINT'
_computing_molecular_graphics 'Bruker SHELXTL'
_computing_publication_material 'Bruker SHELXTL'
_computing_structure_refinement 'SHELXL-97 (Sheldrick, 2008)'
_computing_structure_solution 'SHELXS-97 (Sheldrick, 2008)'
_diffrn_ambient_temperature 296(2)
_diffrn_measured_fraction_theta_full 0.970
_diffrn_measured_fraction_theta_max 0.970
_diffrn_measurement_device_type 'Bruker APEX-II CCD'
_diffrn_measurement_method '\f and \w scans'
_diffrn_radiation_monochromator graphite
_diffrn_radiation_source 'fine-focus sealed tube'
_diffrn_radiation_type MoK\a
_diffrn_radiation_wavelength 0.71073
_diffrn_reflns_av_R_equivalents 0.0606
_diffrn_reflns_av_sigmaI/netI 0.0663
_diffrn_reflns_limit_h_max 13
_diffrn_reflns_limit_h_min -13
_diffrn_reflns_limit_k_max 14
_diffrn_reflns_limit_k_min -14
_diffrn_reflns_limit_l_max 17
_diffrn_reflns_limit_l_min -16
_diffrn_reflns_number 16176
_diffrn_reflns_theta_full 27.98
_diffrn_reflns_theta_max 27.98
_diffrn_reflns_theta_min 2.25
_exptl_absorpt_coefficient_mu 0.108
_exptl_absorpt_correction_T_max 0.9839
_exptl_absorpt_correction_T_min 0.9787
_exptl_absorpt_correction_type multi-scan
_exptl_absorpt_process_details SADDAB
_exptl_crystal_colour colorless
_exptl_crystal_density_diffrn 1.114
_exptl_crystal_density_meas 1.114
_exptl_crystal_density_method 'not measured'
_exptl_crystal_description lump
_exptl_crystal_F_000 484
_exptl_crystal_size_max 0.20
_exptl_crystal_size_mid 0.19
_exptl_crystal_size_min 0.15
_refine_diff_density_max 0.303
_refine_diff_density_min -0.375
_refine_diff_density_rms 0.049
_refine_ls_extinction_method none
_refine_ls_goodness_of_fit_ref 1.036
_refine_ls_hydrogen_treatment constr
_refine_ls_matrix_type full
_refine_ls_number_parameters 300
_refine_ls_number_reflns 6232
_refine_ls_number_restraints 0
_refine_ls_restrained_S_all 1.036
_refine_ls_R_factor_all 0.0876
_refine_ls_R_factor_gt 0.0610
_refine_ls_shift/su_max 0.001
_refine_ls_shift/su_mean 0.000
_refine_ls_structure_factor_coef Fsqd
_refine_ls_weighting_details 'calc w=1/[\s^2^(Fo^2^)+(0.0856P)^2^+0.2284P] where P=(Fo^2^+2Fc^2^)/3'
_refine_ls_weighting_scheme calc
_refine_ls_wR_factor_gt 0.1592
_refine_ls_wR_factor_ref 0.1819
_reflns_number_gt 4309
_reflns_number_total 6232
_reflns_threshold_expression >2sigma(I)
_cod_data_source_file c7cc08964c2.cif
_cod_data_source_block ljh052
_cod_depositor_comments
;
The following automatic conversions were performed:

'_symmetry_cell_setting' value 'Triclinic' changed to 'triclinic'
according to
/home/data/users/saulius/crontab/automatic-downloads/rss-feeds/RSC/lib/dictionaries/cif_core.dic
dictionary named 'cif_core.dic' version 2.4.2 from 2011-04-26.

'_refine_ls_hydrogen_treatment' value 'CONSTR' changed to 'constr'
according to
/home/data/users/saulius/crontab/automatic-downloads/rss-feeds/RSC/lib/dictionaries/cif_core.dic
dictionary named 'cif_core.dic' version 2.4.2 from 2011-04-26.

Automatic conversion script
Id: cif_fix_values 4973 2017-02-22 13:04:09Z antanas 

 Adding full bibliography for 7121106--7121108.cif.
;
_cod_original_sg_symbol_H-M P-1
_cod_database_code 7121106

loop_
_symmetry_equiv_pos_as_xyz
'x, y, z'
'-x, -y, -z'

loop_
_atom_site_label
_atom_site_type_symbol
_atom_site_fract_x
_atom_site_fract_y
_atom_site_fract_z
_atom_site_U_iso_or_equiv
_atom_site_adp_type
_atom_site_occupancy
_atom_site_symmetry_multiplicity
_atom_site_calc_flag
_atom_site_refinement_flags
_atom_site_disorder_assembly
_atom_site_disorder_group
C7 C 0.52580(18) 0.04427(19) 0.23412(15) 0.0457(4) Uani 1 1 d . . .
C23 C 0.28823(19) -0.14937(18) 0.20712(16) 0.0452(4) Uani 1 1 d . B .
C2 C 0.47024(17) 0.24183(18) 0.36670(15) 0.0405(4) Uani 1 1 d . . .
C14 C 0.62194(19) 0.2860(2) 0.44478(17) 0.0503(5) Uani 1 1 d . . .
H14A H 0.6474 0.3829 0.4884 0.075 Uiso 1 1 calc R . .
H14B H 0.6810 0.2604 0.3994 0.075 Uiso 1 1 calc R . .
H14C H 0.6311 0.2420 0.4948 0.075 Uiso 1 1 calc R . .
O1 O 0.43516(17) 0.41358(16) 0.29697(14) 0.0670(4) Uani 1 1 d . . .
N1 N 0.51486(18) 0.24151(18) 0.19410(14) 0.0551(4) Uani 1 1 d . . .
C4 C 0.21616(19) 0.0315(2) 0.35669(17) 0.0480(4) Uani 1 1 d . B .
Si1 Si 0.19886(5) 0.21315(6) 0.39055(5) 0.04787(18) Uani 1 1 d . . .
C8 C 0.5882(2) -0.0627(2) 0.23116(18) 0.0574(5) Uani 1 1 d . . .
H8 H 0.5650 -0.1151 0.2676 0.069 Uiso 1 1 calc R . .
C28 C 0.3147(3) -0.2507(2) 0.2426(2) 0.0658(6) Uani 1 1 d . . .
H28 H 0.3553 -0.2268 0.3191 0.079 Uiso 1 1 calc R . .
C25 C 0.1947(2) -0.3269(2) 0.01667(19) 0.0621(6) Uani 1 1 d . . .
H25 H 0.1550 -0.3511 -0.0600 0.075 Uiso 1 1 calc R . .
C18 C 0.0855(2) 0.2303(2) 0.2653(2) 0.0624(6) Uani 1 1 d . B .
H18 H -0.0089 0.1869 0.2540 0.075 Uiso 1 1 calc R . .
C20 C 0.1117(3) 0.1610(3) 0.1525(2) 0.0751(7) Uani 1 1 d . . .
H20A H 0.0441 0.1696 0.0940 0.113 Uiso 1 1 calc R B .
H20B H 0.1056 0.0664 0.1346 0.113 Uiso 1 1 calc R . .
H20C H 0.2017 0.2035 0.1581 0.113 Uiso 1 1 calc R . .
C3 C 0.38242(19) 0.30420(19) 0.44037(16) 0.0470(4) Uani 1 1 d . B .
H3A H 0.3863 0.3962 0.4474 0.056 Uiso 1 1 calc R . .
H3B H 0.4244 0.3106 0.5154 0.056 Uiso 1 1 calc R . .
C22 C 0.0731(2) -0.0691(2) 0.2920(2) 0.0706(7) Uani 1 1 d . . .
H22A H 0.0407 -0.0732 0.2175 0.106 Uiso 1 1 calc R B .
H22B H 0.0097 -0.0386 0.3319 0.106 Uiso 1 1 calc R . .
H22C H 0.0802 -0.1579 0.2866 0.106 Uiso 1 1 calc R . .
C11 C 0.6624(3) 0.0927(3) 0.1246(2) 0.0733(7) Uani 1 1 d . . .
H11 H 0.6877 0.1447 0.0886 0.088 Uiso 1 1 calc R . .
C12 C 0.5677(2) 0.1254(2) 0.18324(16) 0.0522(5) Uani 1 1 d . . .
C9 C 0.6846(2) -0.0925(3) 0.1747(2) 0.0731(7) Uani 1 1 d . . .
H9 H 0.7257 -0.1636 0.1740 0.088 Uiso 1 1 calc R . .
C1 C 0.46958(19) 0.3069(2) 0.28335(17) 0.0495(5) Uani 1 1 d . . .
C13 C 0.5309(3) 0.3102(3) 0.1216(2) 0.0809(8) Uani 1 1 d . . .
H13A H 0.4678 0.3677 0.1227 0.121 Uiso 1 1 calc R . .
H13B H 0.5122 0.2434 0.0456 0.121 Uiso 1 1 calc R . .
H13C H 0.6233 0.3644 0.1492 0.121 Uiso 1 1 calc R . .
C24 C 0.2276(2) -0.1909(2) 0.09249(16) 0.0496(5) Uani 1 1 d . . .
H24 H 0.2085 -0.1263 0.0656 0.060 Uiso 1 1 calc R . .
C19 C 0.0892(3) 0.3805(3) 0.2923(3) 0.0938(9) Uani 1 1 d . . .
H19A H 0.1805 0.4277 0.3048 0.141 Uiso 1 1 calc R B .
H19B H 0.0635 0.4210 0.3590 0.141 Uiso 1 1 calc R . .
H19C H 0.0261 0.3866 0.2299 0.141 Uiso 1 1 calc R . .
C10 C 0.7182(3) -0.0166(3) 0.1203(2) 0.0813(8) Uani 1 1 d . . .
H10 H 0.7795 -0.0389 0.0800 0.098 Uiso 1 1 calc R . .
C6 C 0.42748(17) 0.08731(18) 0.29766(14) 0.0394(4) Uani 1 1 d . B .
C5 C 0.31796(18) -0.00189(18) 0.28862(15) 0.0410(4) Uani 1 1 d . . .
C27 C 0.2817(3) -0.3859(2) 0.1664(2) 0.0756(7) Uani 1 1 d . . .
H27 H 0.3020 -0.4508 0.1927 0.091 Uiso 1 1 calc R . .
C26 C 0.2192(3) -0.4268(2) 0.0521(2) 0.0672(6) Uani 1 1 d . . .
C29 C 0.1820(4) -0.5755(3) -0.0316(3) 0.1067(11) Uani 1 1 d . . .
H29A H 0.1059 -0.5911 -0.0961 0.160 Uiso 1 1 calc R . .
H29B H 0.1569 -0.6318 0.0038 0.160 Uiso 1 1 calc R . .
H29C H 0.2596 -0.5974 -0.0555 0.160 Uiso 1 1 calc R . .
C21 C 0.2772(3) 0.0182(3) 0.4683(2) 0.0671(6) Uani 1 1 d . . .
H21A H 0.2153 0.0357 0.5119 0.101 Uiso 1 1 calc R B .
H21B H 0.3642 0.0829 0.5110 0.101 Uiso 1 1 calc R . .
H21C H 0.2897 -0.0721 0.4512 0.101 Uiso 1 1 calc R . .
C17 C -0.0247(3) 0.2384(4) 0.4849(3) 0.1103(12) Uani 1 1 d . . .
H17A H -0.0685 0.2059 0.4050 0.165 Uiso 1 1 calc R A 1
H17B H -0.0593 0.3132 0.5248 0.165 Uiso 1 1 calc R A 1
H17C H -0.0439 0.1664 0.5072 0.165 Uiso 1 1 calc R A 1
C15 C 0.1259(3) 0.2842(3) 0.5121(2) 0.0870(9) Uani 0.524(7) 1 d P B 1
H15 H 0.1245 0.3720 0.5089 0.104 Uiso 0.524(7) 1 calc PR B 1
C16 C 0.2183(8) 0.3398(9) 0.6272(6) 0.101(2) Uani 0.524(7) 1 d P B 1
H16A H 0.3111 0.3635 0.6280 0.152 Uiso 0.524(7) 1 calc PR B 1
H16B H 0.2101 0.2732 0.6569 0.152 Uiso 0.524(7) 1 calc PR B 1
H16C H 0.1946 0.4196 0.6730 0.152 Uiso 0.524(7) 1 calc PR B 1
C15A C 0.1259(3) 0.2842(3) 0.5121(2) 0.0870(9) Uani 0.476(7) 1 d P B 2
H15A H 0.1558 0.2289 0.5518 0.104 Uiso 0.476(7) 1 calc PR B 2
C16A C 0.1914(9) 0.4165(10) 0.6028(7) 0.101(2) Uani 0.476(7) 1 d P B 2
H16D H 0.2881 0.4358 0.6132 0.152 Uiso 0.476(7) 1 calc PR B 2
H16E H 0.1772 0.4186 0.6710 0.152 Uiso 0.476(7) 1 calc PR B 2
H16F H 0.1525 0.4837 0.5847 0.152 Uiso 0.476(7) 1 calc PR B 2

loop_
_atom_site_aniso_label
_atom_site_aniso_U_11
_atom_site_aniso_U_22
_atom_site_aniso_U_33
_atom_site_aniso_U_23
_atom_site_aniso_U_13
_atom_site_aniso_U_12
C7 0.0348(9) 0.0518(10) 0.0389(9) 0.0096(8) 0.0086(7) 0.0087(8)
C23 0.0452(10) 0.0448(10) 0.0459(10) 0.0198(8) 0.0149(8) 0.0096(8)
C2 0.0309(8) 0.0428(9) 0.0433(9) 0.0157(8) 0.0093(7) 0.0075(7)
C14 0.0350(9) 0.0543(11) 0.0495(11) 0.0145(9) 0.0057(8) 0.0098(8)
O1 0.0682(10) 0.0593(9) 0.0770(11) 0.0364(8) 0.0161(8) 0.0174(8)
N1 0.0516(10) 0.0638(11) 0.0492(9) 0.0266(8) 0.0151(8) 0.0046(8)
C4 0.0400(10) 0.0511(11) 0.0506(11) 0.0197(9) 0.0161(8) 0.0060(8)
Si1 0.0342(3) 0.0515(3) 0.0518(3) 0.0150(2) 0.0146(2) 0.0107(2)
C8 0.0465(11) 0.0572(12) 0.0532(11) 0.0098(10) 0.0109(9) 0.0159(10)
C28 0.0926(18) 0.0558(12) 0.0566(13) 0.0299(10) 0.0244(12) 0.0230(12)
C25 0.0578(13) 0.0615(13) 0.0508(12) 0.0103(10) 0.0135(10) 0.0111(11)
C18 0.0389(11) 0.0628(13) 0.0712(14) 0.0211(11) 0.0049(10) 0.0134(10)
C20 0.0655(15) 0.0884(18) 0.0592(14) 0.0302(13) -0.0003(12) 0.0222(14)
C3 0.0402(10) 0.0448(10) 0.0484(10) 0.0120(8) 0.0132(8) 0.0120(8)
C22 0.0496(12) 0.0590(13) 0.0891(17) 0.0172(12) 0.0279(12) 0.0002(10)
C11 0.0583(14) 0.0848(17) 0.0630(14) 0.0146(13) 0.0315(12) 0.0004(13)
C12 0.0401(10) 0.0620(12) 0.0424(10) 0.0123(9) 0.0136(8) 0.0025(9)
C9 0.0475(12) 0.0731(15) 0.0703(15) -0.0003(12) 0.0162(11) 0.0239(12)
C1 0.0346(9) 0.0525(11) 0.0529(11) 0.0218(9) 0.0048(8) 0.0021(8)
C13 0.0909(19) 0.0928(19) 0.0662(15) 0.0470(14) 0.0252(14) 0.0029(15)
C24 0.0517(11) 0.0513(11) 0.0461(10) 0.0204(9) 0.0158(9) 0.0141(9)
C19 0.094(2) 0.0804(18) 0.094(2) 0.0350(16) 0.0013(17) 0.0408(16)
C10 0.0542(14) 0.0925(19) 0.0714(16) 0.0019(14) 0.0332(13) 0.0107(14)
C6 0.0354(9) 0.0448(9) 0.0376(9) 0.0173(7) 0.0101(7) 0.0121(8)
C5 0.0401(9) 0.0439(9) 0.0389(9) 0.0191(8) 0.0092(7) 0.0124(8)
C27 0.104(2) 0.0515(13) 0.0877(18) 0.0363(13) 0.0425(16) 0.0275(13)
C26 0.0691(15) 0.0474(12) 0.0772(16) 0.0141(11) 0.0316(13) 0.0109(11)
C29 0.120(3) 0.0564(15) 0.112(2) 0.0035(15) 0.038(2) 0.0153(17)
C21 0.0836(17) 0.0741(15) 0.0619(14) 0.0382(12) 0.0371(13) 0.0231(13)
C17 0.0653(17) 0.134(3) 0.116(3) 0.024(2) 0.0578(19) 0.0081(17)
C15 0.0517(14) 0.109(2) 0.0788(17) 0.0098(16) 0.0318(13) 0.0227(14)
C16 0.084(3) 0.113(5) 0.074(3) -0.002(3) 0.047(3) 0.009(4)
C15A 0.0517(14) 0.109(2) 0.0788(17) 0.0098(16) 0.0318(13) 0.0227(14)
C16A 0.084(3) 0.113(5) 0.074(3) -0.002(3) 0.047(3) 0.009(4)

loop_
_atom_type_symbol
_atom_type_description
_atom_type_scat_dispersion_real
_atom_type_scat_dispersion_imag
_atom_type_scat_source
C C 0.0033 0.0016 'International Tables Vol C Tables 4.2.6.8 and 6.1.1.4'
H H 0.0000 0.0000 'International Tables Vol C Tables 4.2.6.8 and 6.1.1.4'
N N 0.0061 0.0033 'International Tables Vol C Tables 4.2.6.8 and 6.1.1.4'
O O 0.0106 0.0060 'International Tables Vol C Tables 4.2.6.8 and 6.1.1.4'
Si Si 0.0817 0.0704 'International Tables Vol C Tables 4.2.6.8 and 6.1.1.4'

loop_
_geom_angle_atom_site_label_1
_geom_angle_atom_site_label_2
_geom_angle_atom_site_label_3
_geom_angle
C8 C7 C12 118.02(19)
C8 C7 C6 124.56(18)
C12 C7 C6 117.12(18)
C24 C23 C28 116.76(19)
C24 C23 C5 120.61(17)
C28 C23 C5 122.58(18)
C6 C2 C3 116.58(15)
C6 C2 C1 107.54(15)
C3 C2 C1 109.01(16)
C6 C2 C14 110.13(14)
C3 C2 C14 107.77(16)
C1 C2 C14 105.24(15)
C2 C14 H14A 109.5
C2 C14 H14B 109.5
H14A C14 H14B 109.5
C2 C14 H14C 109.5
H14A C14 H14C 109.5
H14B C14 H14C 109.5
C1 N1 C12 121.68(17)
C1 N1 C13 117.4(2)
C12 N1 C13 120.0(2)
C22 C4 C5 111.79(18)
C22 C4 C21 108.49(18)
C5 C4 C21 107.09(17)
C22 C4 Si1 110.00(15)
C5 C4 Si1 109.88(12)
C21 C4 Si1 109.50(14)
C3 Si1 C18 115.27(11)
C3 Si1 C4 100.46(9)
C18 Si1 C4 112.84(10)
C3 Si1 C15 108.13(11)
C18 Si1 C15 107.19(13)
C4 Si1 C15 112.94(13)
C9 C8 C7 121.3(2)
C9 C8 H8 119.4
C7 C8 H8 119.4
C27 C28 C23 121.4(2)
C27 C28 H28 119.3
C23 C28 H28 119.3
C26 C25 C24 121.7(2)
C26 C25 H25 119.2
C24 C25 H25 119.2
C20 C18 C19 109.8(2)
C20 C18 Si1 116.48(16)
C19 C18 Si1 110.78(16)
C20 C18 H18 106.4
C19 C18 H18 106.4
Si1 C18 H18 106.4
C18 C20 H20A 109.5
C18 C20 H20B 109.5
H20A C20 H20B 109.5
C18 C20 H20C 109.5
H20A C20 H20C 109.5
H20B C20 H20C 109.5
C2 C3 Si1 116.84(13)
C2 C3 H3A 108.1
Si1 C3 H3A 108.1
C2 C3 H3B 108.1
Si1 C3 H3B 108.1
H3A C3 H3B 107.3
C4 C22 H22A 109.5
C4 C22 H22B 109.5
H22A C22 H22B 109.5
C4 C22 H22C 109.5
H22A C22 H22C 109.5
H22B C22 H22C 109.5
C10 C11 C12 120.1(2)
C10 C11 H11 120.0
C12 C11 H11 120.0
C7 C12 C11 120.1(2)
C7 C12 N1 118.86(18)
C11 C12 N1 121.1(2)
C10 C9 C8 119.6(2)
C10 C9 H9 120.2
C8 C9 H9 120.2
O1 C1 N1 121.01(19)
O1 C1 C2 122.39(19)
N1 C1 C2 116.56(18)
N1 C13 H13A 109.5
N1 C13 H13B 109.5
H13A C13 H13B 109.5
N1 C13 H13C 109.5
H13A C13 H13C 109.5
H13B C13 H13C 109.5
C23 C24 C25 121.4(2)
C23 C24 H24 119.3
C25 C24 H24 119.3
C18 C19 H19A 109.5
C18 C19 H19B 109.5
H19A C19 H19B 109.5
C18 C19 H19C 109.5
H19A C19 H19C 109.5
H19B C19 H19C 109.5
C9 C10 C11 120.8(2)
C9 C10 H10 119.6
C11 C10 H10 119.6
C5 C6 C7 122.34(17)
C5 C6 C2 128.34(16)
C7 C6 C2 109.28(15)
C6 C5 C23 119.41(16)
C6 C5 C4 126.00(16)
C23 C5 C4 114.59(15)
C26 C27 C28 121.5(2)
C26 C27 H27 119.2
C28 C27 H27 119.2
C25 C26 C27 117.2(2)
C25 C26 C29 121.2(3)
C27 C26 C29 121.6(3)
C26 C29 H29A 109.5
C26 C29 H29B 109.5
H29A C29 H29B 109.5
C26 C29 H29C 109.5
H29A C29 H29C 109.5
H29B C29 H29C 109.5
C4 C21 H21A 109.5
C4 C21 H21B 109.5
H21A C21 H21B 109.5
C4 C21 H21C 109.5
H21A C21 H21C 109.5
H21B C21 H21C 109.5
C15 C17 H17A 109.5
C15 C17 H17B 109.5
H17A C17 H17B 109.5
C15 C17 H17C 109.5
H17A C17 H17C 109.5
H17B C17 H17C 109.5
C16 C15 C17 121.5(4)
C16 C15 Si1 118.7(3)
C17 C15 Si1 116.6(2)
C16 C15 H15 96.0
C17 C15 H15 96.0
Si1 C15 H15 96.0
C15 C16 H16A 109.5
C15 C16 H16B 109.5
H16A C16 H16B 109.5
C15 C16 H16C 109.5
H16A C16 H16C 109.5
H16B C16 H16C 109.5
H16D C16A H16E 109.5
H16D C16A H16F 109.5
H16E C16A H16F 109.5

loop_
_geom_bond_atom_site_label_1
_geom_bond_atom_site_label_2
_geom_bond_distance
C7 C8 1.397(3)
C7 C12 1.400(3)
C7 C6 1.494(3)
C23 C24 1.382(3)
C23 C28 1.395(3)
C23 C5 1.508(3)
C2 C6 1.530(3)
C2 C3 1.536(3)
C2 C1 1.541(3)
C2 C14 1.555(3)
C14 H14A 0.9600
C14 H14B 0.9600
C14 H14C 0.9600
O1 C1 1.223(2)
N1 C1 1.374(3)
N1 C12 1.416(3)
N1 C13 1.468(3)
C4 C22 1.549(3)
C4 C5 1.550(3)
C4 C21 1.552(3)
C4 Si1 1.906(2)
Si1 C3 1.857(3)
Si1 C18 1.893(2)
Si1 C15 1.909(3)
C8 C9 1.395(3)
C8 H8 0.9300
C28 C27 1.383(3)
C28 H28 0.9300
C25 C26 1.377(3)
C25 C24 1.388(3)
C25 H25 0.9300
C18 C20 1.530(3)
C18 C19 1.536(4)
C18 H18 0.9800
C20 H20A 0.9600
C20 H20B 0.9600
C20 H20C 0.9600
C3 H3A 0.9700
C3 H3B 0.9700
C22 H22A 0.9600
C22 H22B 0.9600
C22 H22C 0.9600
C11 C10 1.379(4)
C11 C12 1.402(3)
C11 H11 0.9300
C9 C10 1.365(4)
C9 H9 0.9300
C13 H13A 0.9600
C13 H13B 0.9600
C13 H13C 0.9600
C24 H24 0.9300
C19 H19A 0.9600
C19 H19B 0.9600
C19 H19C 0.9600
C10 H10 0.9300
C6 C5 1.349(3)
C27 C26 1.382(4)
C27 H27 0.9300
C26 C29 1.519(3)
C29 H29A 0.9600
C29 H29B 0.9600
C29 H29C 0.9600
C21 H21A 0.9600
C21 H21B 0.9600
C21 H21C 0.9600
C17 C15 1.484(4)
C17 H17A 0.9600
C17 H17B 0.9600
C17 H17C 0.9600
C15 C16 1.451(8)
C15 H15 0.9800
C16 H16A 0.9600
C16 H16B 0.9600
C16 H16C 0.9600
C16A H16D 0.9600
C16A H16E 0.9600
C16A H16F 0.9600

loop_
_geom_torsion_atom_site_label_1
_geom_torsion_atom_site_label_2
_geom_torsion_atom_site_label_3
_geom_torsion_atom_site_label_4
_geom_torsion
C22 C4 Si1 C3 -169.55(15)
C5 C4 Si1 C3 -46.06(15)
C21 C4 Si1 C3 71.31(15)
C22 C4 Si1 C18 -46.26(18)
C5 C4 Si1 C18 77.23(16)
C21 C4 Si1 C18 -165.41(14)
C22 C4 Si1 C15 75.51(19)
C5 C4 Si1 C15 -161.00(14)
C21 C4 Si1 C15 -43.64(18)
C12 C7 C8 C9 -3.0(3)
C6 C7 C8 C9 -176.61(18)
C24 C23 C28 C27 0.0(3)
C5 C23 C28 C27 177.6(2)
C3 Si1 C18 C20 68.2(2)
C4 Si1 C18 C20 -46.5(2)
C15 Si1 C18 C20 -171.42(19)
C3 Si1 C18 C19 -58.3(2)
C4 Si1 C18 C19 -172.94(18)
C15 Si1 C18 C19 62.1(2)
C6 C2 C3 Si1 -29.0(2)
C1 C2 C3 Si1 92.96(17)
C14 C2 C3 Si1 -153.32(14)
C18 Si1 C3 C2 -73.89(17)
C4 Si1 C3 C2 47.69(16)
C15 Si1 C3 C2 166.21(17)
C8 C7 C12 C11 4.4(3)
C6 C7 C12 C11 178.45(18)
C8 C7 C12 N1 -174.39(17)
C6 C7 C12 N1 -0.3(3)
C10 C11 C12 C7 -2.3(3)
C10 C11 C12 N1 176.5(2)
C1 N1 C12 C7 25.4(3)
C13 N1 C12 C7 -166.05(19)
C1 N1 C12 C11 -153.4(2)
C13 N1 C12 C11 15.2(3)
C7 C8 C9 C10 -0.5(3)
C12 N1 C1 O1 173.71(18)
C13 N1 C1 O1 4.9(3)
C12 N1 C1 C2 -3.9(3)
C13 N1 C1 C2 -172.77(18)
C6 C2 C1 O1 144.61(18)
C3 C2 C1 O1 17.4(2)
C14 C2 C1 O1 -98.0(2)
C6 C2 C1 N1 -37.8(2)
C3 C2 C1 N1 -165.02(16)
C14 C2 C1 N1 79.6(2)
C28 C23 C24 C25 0.1(3)
C5 C23 C24 C25 -177.51(18)
C26 C25 C24 C23 0.8(3)
C8 C9 C10 C11 2.7(4)
C12 C11 C10 C9 -1.4(4)
C8 C7 C6 C5 -50.0(3)
C12 C7 C6 C5 136.38(19)
C8 C7 C6 C2 131.76(19)
C12 C7 C6 C2 -41.9(2)
C3 C2 C6 C5 3.4(3)
C1 C2 C6 C5 -119.3(2)
C14 C2 C6 C5 126.6(2)
C3 C2 C6 C7 -178.44(15)
C1 C2 C6 C7 58.87(18)
C14 C2 C6 C7 -55.3(2)
C7 C6 C5 C23 -3.3(3)
C2 C6 C5 C23 174.56(16)
C7 C6 C5 C4 175.79(16)
C2 C6 C5 C4 -6.3(3)
C24 C23 C5 C6 -77.3(2)
C28 C23 C5 C6 105.2(2)
C24 C23 C5 C4 103.4(2)
C28 C23 C5 C4 -74.0(2)
C22 C4 C5 C6 153.87(19)
C21 C4 C5 C6 -87.4(2)
Si1 C4 C5 C6 31.4(2)
C22 C4 C5 C23 -27.0(2)
C21 C4 C5 C23 91.74(19)
Si1 C4 C5 C23 -149.40(13)
C23 C28 C27 C26 -1.0(4)
C24 C25 C26 C27 -1.7(4)
C24 C25 C26 C29 179.7(2)
C28 C27 C26 C25 1.8(4)
C28 C27 C26 C29 -179.6(3)
C3 Si1 C15 C16 -28.1(5)
C18 Si1 C15 C16 -152.9(5)
C4 Si1 C15 C16 82.2(5)
C3 Si1 C15 C17 171.8(3)
C18 Si1 C15 C17 46.9(3)
C4 Si1 C15 C17 -78.0(3)
